data_1521130
loop_
_publ_author_name
'Ganguly, R.'
'Rajagopal, H.'
'Sequeira, A.'
'Yakhmi, J.V.'

_publ_section_title
;
 Structural features of La1.85 Sr0.15 Cu O4 as influenced by substitution
 of Zn: neutron diffraction studies
;
_journal_name_full 'Journal of Superconductivity'
_journal_page_first 163
_journal_page_last 170
_journal_volume 13
_journal_year 2000
_chemical_formula_sum 'Cu0.84 La1.85 O3.94 Sr0.15 Zn0.16'
_chemical_name_systematic '(La1.85 Sr0.15) (Cu0.84 Zn0.16) O3.94'
_space_group_IT_number 139
_symmetry_space_group_name_Hall '-I 4 2'
_symmetry_space_group_name_H-M 'I 4/m m m'
_cell_angle_alpha 90
_cell_angle_beta 90
_cell_angle_gamma 90
_cell_formula_units_Z 2
_cell_length_a 3.8213
_cell_length_b 3.8213
_cell_length_c 13.242
_cell_volume 193.364
_citation_journal_id_ASTM JOUSEH
_cod_data_source_file Ganguly_JOUSEH_2000_1597.cif
_cod_data_source_block Cu0.84La1.85O3.94Sr0.15Zn0.16
_cod_original_cell_volume 193.3641
_cod_database_code 1521130

loop_
_symmetry_equiv_pos_as_xyz
x,y,z
-y,x,z
-x,-y,z
y,-x,z
x,-y,-z
y,x,-z
-x,y,-z
-y,-x,-z
-x,-y,-z
y,-x,-z
x,y,-z
-y,x,-z
-x,y,z
-y,-x,z
x,-y,z
y,x,z
x+1/2,y+1/2,z+1/2
-y+1/2,x+1/2,z+1/2
-x+1/2,-y+1/2,z+1/2
y+1/2,-x+1/2,z+1/2
x+1/2,-y+1/2,-z+1/2
y+1/2,x+1/2,-z+1/2
-x+1/2,y+1/2,-z+1/2
-y+1/2,-x+1/2,-z+1/2
-x+1/2,-y+1/2,-z+1/2
y+1/2,-x+1/2,-z+1/2
x+1/2,y+1/2,-z+1/2
-y+1/2,x+1/2,-z+1/2
-x+1/2,y+1/2,z+1/2
-y+1/2,-x+1/2,z+1/2
x+1/2,-y+1/2,z+1/2
y+1/2,x+1/2,z+1/2

loop_
_atom_site_label
_atom_site_type_symbol
_atom_site_fract_x
_atom_site_fract_y
_atom_site_fract_z
_atom_site_occupancy
_atom_site_U_iso_or_equiv
Zn1 Zn+2 0 0 0 0.16 0.0
Cu1 Cu+2 0 0 0 0.84 0.0
O2 O-2 0 0.5 0 1 0.0
Sr1 Sr+2 0 0 0.3612 0.075 0.0
La1 La+3 0 0 0.3612 0.925 0.0
O1 O-2 0 0 0.1835 0.97 0.0
